data_7014832
loop_
_publ_author_name
'Gu, Shaojin'
'Xu, Daichao'
'Chen, Wanzhi'

_publ_section_title
;
 Heterobimetallic complexes containing an N-heterocyclic carbene based
 multidentate ligand and catalyzed tandem click/Sonogashira reactions.
;
_journal_issue 7
_journal_name_full 'Dalton transactions (Cambridge, England : 2003)'
_journal_page_first 1576
_journal_page_last 1583
_journal_paper_doi 10.1039/c0dt01211d
_journal_volume 40
_journal_year 2011
_chemical_formula_sum 'C42 H30 F12 N10 Ni P2'
_chemical_formula_weight 1023.41
_chemical_name_systematic
;
?
;
_space_group_IT_number 2
_symmetry_cell_setting triclinic
_symmetry_space_group_name_Hall '-P 1'
_symmetry_space_group_name_H-M 'P -1'
_atom_sites_solution_hydrogens geom
_atom_sites_solution_primary direct
_atom_sites_solution_secondary difmap
_audit_creation_method SHELXL-97
_cell_angle_alpha 82.101(7)
_cell_angle_beta 89.724(7)
_cell_angle_gamma 78.062(7)
_cell_formula_units_Z 2
_cell_length_a 9.664(5)
_cell_length_b 12.003(7)
_cell_length_c 20.703(11)
_cell_measurement_temperature 298(2)
_cell_volume 2327(2)
_computing_cell_refinement 'Bruker SMART'
_computing_data_collection 'Bruker SMART'
_computing_data_reduction 'Bruker SAINT'
_computing_molecular_graphics 'Bruker SHELXTL'
_computing_publication_material 'Bruker SHELXTL'
_computing_structure_refinement 'Bruker SHELXTL'
_computing_structure_solution 'Bruker SHELXTL'
_diffrn_ambient_temperature 298(2)
_diffrn_measured_fraction_theta_full 0.976
_diffrn_measured_fraction_theta_max 0.976
_diffrn_radiation_monochromator graphite
_diffrn_radiation_source 'fine-focus sealed tube'
_diffrn_radiation_type MoK\a
_diffrn_radiation_wavelength 0.71073
_diffrn_reflns_av_R_equivalents 0.0549
_diffrn_reflns_av_sigmaI/netI 0.1838
_diffrn_reflns_limit_h_max 11
_diffrn_reflns_limit_h_min -11
_diffrn_reflns_limit_k_max 14
_diffrn_reflns_limit_k_min -13
_diffrn_reflns_limit_l_max 24
_diffrn_reflns_limit_l_min -21
_diffrn_reflns_number 11833
_diffrn_reflns_theta_full 25.01
_diffrn_reflns_theta_max 25.01
_diffrn_reflns_theta_min 1.75
_exptl_absorpt_coefficient_mu 0.576
_exptl_absorpt_correction_T_max 0.9134
_exptl_absorpt_correction_T_min 0.8022
_exptl_absorpt_correction_type multi-scan
_exptl_absorpt_process_details sadabs
_exptl_crystal_colour red-brown
_exptl_crystal_density_diffrn 1.461
_exptl_crystal_density_method 'not measured'
_exptl_crystal_description block
_exptl_crystal_F_000 1036
_exptl_crystal_size_max 0.40
_exptl_crystal_size_mid 0.18
_exptl_crystal_size_min 0.16
_refine_diff_density_max 0.616
_refine_diff_density_min -0.709
_refine_diff_density_rms 0.104
_refine_ls_extinction_method none
_refine_ls_goodness_of_fit_ref 1.048
_refine_ls_hydrogen_treatment constr
_refine_ls_matrix_type full
_refine_ls_number_parameters 637
_refine_ls_number_reflns 8017
_refine_ls_number_restraints 0
_refine_ls_restrained_S_all 1.048
_refine_ls_R_factor_all 0.2259
_refine_ls_R_factor_gt 0.1227
_refine_ls_shift/su_max 0.001
_refine_ls_shift/su_mean 0.000
_refine_ls_structure_factor_coef Fsqd
_refine_ls_weighting_details 'calc w=1/[\s^2^(Fo^2^)+(0.1525P)^2^+0.0000P] where P=(Fo^2^+2Fc^2^)/3'
_refine_ls_weighting_scheme calc
_refine_ls_wR_factor_gt 0.3064
_refine_ls_wR_factor_ref 0.3393
_reflns_number_gt 3001
_reflns_number_total 8017
_reflns_threshold_expression >2sigma(I)
_cod_data_source_file C0DT01211D.TXT
_cod_data_source_block 080514g
_cod_depositor_comments
;
The following automatic conversions were performed:
'_symmetry_cell_setting' value 'Triclinic' changed to 'triclinic'
according to '/home/saulius/struct/CIF-dictionaries/cif_core.dic'
dictionary named 'cif_core.dic' version 2.4.1 from 2010-06-29.

Automatic conversion script
Id: cif_fix_enum 1555 2011-01-17 13:19:09Z saulius 
;
_cod_original_sg_symbol_H-M 'P-1 '
_cod_database_code 7014832

loop_
_symmetry_equiv_pos_as_xyz
'x, y, z'
'-x, -y, -z'

loop_
_atom_site_label
_atom_site_type_symbol
_atom_site_fract_x
_atom_site_fract_y
_atom_site_fract_z
_atom_site_U_iso_or_equiv
_atom_site_adp_type
_atom_site_occupancy
_atom_site_symmetry_multiplicity
_atom_site_calc_flag
_atom_site_refinement_flags
_atom_site_disorder_assembly
_atom_site_disorder_group
Ni1 Ni 0.46520(15) 0.34129(10) 0.23232(6) 0.0584(5) Uani 1 1 d . . .
F1 F 0.8464(16) 0.8410(11) 0.4755(6) 0.210(5) Uani 1 1 d . . .
F2 F 0.7693(17) 0.6122(10) 0.5045(6) 0.226(6) Uani 1 1 d . . .
F3 F 0.7299(15) 0.7560(10) 0.4239(6) 0.229(6) Uani 1 1 d . . .
F4 F 0.6990(14) 0.7864(13) 0.5257(7) 0.245(7) Uani 1 1 d . . .
F5 F 0.8966(10) 0.6969(7) 0.5533(4) 0.134(3) Uani 1 1 d . . .
F6 F 0.9417(19) 0.6722(15) 0.4569(6) 0.285(9) Uani 1 1 d . . .
F7 F 0.8350(13) 1.0575(11) 0.9928(6) 0.221(6) Uani 1 1 d . . .
F8 F 0.9462(17) 0.8808(10) 1.0008(6) 0.230(6) Uani 1 1 d . . .
F9 F 1.0136(15) 1.0022(10) 0.9265(5) 0.220(7) Uani 1 1 d . . .
F10 F 0.441(3) 0.129(2) 0.8621(15) 0.235(12) Uani 0.50 1 d P . .
F11 F 0.258(2) 0.246(2) 0.7341(15) 0.223(12) Uani 0.50 1 d P . .
F12 F 0.398(2) 0.0833(17) 0.7664(13) 0.198(10) Uani 0.50 1 d P . .
F13 F 0.486(3) 0.2350(18) 0.7589(15) 0.211(10) Uani 0.50 1 d P . .
F14 F 0.3394(19) 0.3054(14) 0.8191(12) 0.157(7) Uani 0.50 1 d P . .
F15 F 0.246(2) 0.1514(16) 0.8343(13) 0.190(10) Uani 0.50 1 d P . .
N1 N 0.4405(9) 0.4852(6) 0.1684(4) 0.055(2) Uani 1 1 d . . .
N2 N 0.2874(9) 0.4612(7) 0.2720(5) 0.066(2) Uani 1 1 d . . .
N3 N 0.6225(10) 0.3929(8) 0.1182(4) 0.066(2) Uani 1 1 d . . .
N4 N 0.7293(11) 0.2206(8) 0.1510(5) 0.068(2) Uani 1 1 d . . .
N5 N 0.9180(10) 0.2003(8) 0.2557(5) 0.079(3) Uani 1 1 d . . .
N6 N 0.4913(8) 0.2088(6) 0.3060(4) 0.054(2) Uani 1 1 d . . .
N7 N 0.6036(8) 0.3906(7) 0.3042(4) 0.057(2) Uani 1 1 d . . .
N8 N 0.3546(9) 0.1349(6) 0.2428(4) 0.061(2) Uani 1 1 d . . .
N9 N 0.2699(9) 0.2171(7) 0.1495(4) 0.065(2) Uani 1 1 d . . .
N10 N 0.1422(10) 0.4961(8) 0.0577(4) 0.074(3) Uani 1 1 d . . .
P1 P 0.8126(5) 0.7282(3) 0.4889(2) 0.1012(14) Uani 1 1 d . . .
P2 P 1.0000 1.0000 1.0000 0.152(3) Uani 1 2 d S . .
P3 P 0.3667(9) 0.1965(8) 0.7937(6) 0.117(3) Uani 0.50 1 d P . .
C1 C 0.5239(13) 0.4967(9) 0.1188(5) 0.062(3) Uani 1 1 d . . .
C2 C 0.5160(15) 0.5934(11) 0.0742(5) 0.083(4) Uani 1 1 d . . .
H2 H 0.5771 0.5974 0.0396 0.100 Uiso 1 1 calc R . .
C3 C 0.4075(16) 0.6860(11) 0.0853(6) 0.086(4) Uani 1 1 d . . .
H3 H 0.3948 0.7526 0.0553 0.103 Uiso 1 1 calc R . .
C4 C 0.3178(14) 0.6852(9) 0.1380(6) 0.070(3) Uani 1 1 d . . .
C5 C 0.3398(12) 0.5775(9) 0.1790(6) 0.064(3) Uani 1 1 d . . .
C6 C 0.2580(12) 0.5636(10) 0.2338(6) 0.068(3) Uani 1 1 d . . .
C7 C 0.1507(12) 0.6581(10) 0.2496(7) 0.072(3) Uani 1 1 d . . .
C8 C 0.0783(14) 0.6361(11) 0.3043(7) 0.092(4) Uani 1 1 d . . .
H8 H 0.0047 0.6934 0.3150 0.110 Uiso 1 1 calc R . .
C9 C 0.1073(13) 0.5372(12) 0.3433(7) 0.091(4) Uani 1 1 d . . .
H9 H 0.0578 0.5265 0.3815 0.109 Uiso 1 1 calc R . .
C10 C 0.2174(13) 0.4452(10) 0.3257(7) 0.082(4) Uani 1 1 d . . .
H10 H 0.2383 0.3748 0.3525 0.098 Uiso 1 1 calc R . .
C11 C 0.2112(15) 0.7743(10) 0.1562(7) 0.082(4) Uani 1 1 d . . .
H11 H 0.1966 0.8461 0.1308 0.098 Uiso 1 1 calc R . .
C12 C 0.1355(15) 0.7615(11) 0.2048(8) 0.088(4) Uani 1 1 d . . .
H12 H 0.0648 0.8236 0.2121 0.106 Uiso 1 1 calc R . .
C13 C 0.6264(12) 0.3010(9) 0.1681(5) 0.059(3) Uani 1 1 d . . .
C14 C 0.7930(13) 0.2571(10) 0.0958(6) 0.075(3) Uani 1 1 d . . .
H14 H 0.8691 0.2136 0.0767 0.090 Uiso 1 1 calc R . .
C15 C 0.7307(14) 0.3634(10) 0.0736(5) 0.073(3) Uani 1 1 d . . .
H15 H 0.7528 0.4092 0.0367 0.088 Uiso 1 1 calc R . .
C16 C 0.7712(13) 0.1085(9) 0.1920(6) 0.079(3) Uani 1 1 d . . .
H16A H 0.8214 0.0534 0.1654 0.095 Uiso 1 1 calc R . .
H16B H 0.6863 0.0827 0.2069 0.095 Uiso 1 1 calc R . .
C17 C 0.8628(12) 0.1078(9) 0.2505(5) 0.067(3) Uani 1 1 d . . .
C18 C 0.8843(13) 0.0104(10) 0.2937(6) 0.082(4) Uani 1 1 d . . .
H18 H 0.8458 -0.0525 0.2877 0.098 Uiso 1 1 calc R . .
C19 C 0.9706(16) 0.0112(13) 0.3496(8) 0.110(5) Uani 1 1 d . . .
H19 H 0.9845 -0.0526 0.3817 0.132 Uiso 1 1 calc R . .
C20 C 1.0342(15) 0.1003(14) 0.3587(7) 0.103(4) Uani 1 1 d . . .
H20 H 1.0929 0.0992 0.3944 0.124 Uiso 1 1 calc R . .
C21 C 1.0010(15) 0.1939(12) 0.3081(7) 0.095(4) Uani 1 1 d . . .
H21 H 1.0407 0.2571 0.3115 0.115 Uiso 1 1 calc R . .
C22 C 0.4332(11) 0.1202(8) 0.3018(5) 0.058(3) Uani 1 1 d . . .
C23 C 0.4562(13) 0.0259(9) 0.3501(6) 0.077(3) Uani 1 1 d . . .
H23 H 0.4151 -0.0364 0.3459 0.093 Uiso 1 1 calc R . .
C24 C 0.5370(12) 0.0239(9) 0.4027(6) 0.073(3) Uani 1 1 d . . .
H24 H 0.5534 -0.0402 0.4347 0.087 Uiso 1 1 calc R . .
C25 C 0.5983(11) 0.1208(9) 0.4096(5) 0.062(3) Uani 1 1 d . . .
C26 C 0.5700(11) 0.2097(9) 0.3559(5) 0.059(3) Uani 1 1 d . . .
C27 C 0.6322(10) 0.3099(9) 0.3559(5) 0.055(3) Uani 1 1 d . . .
C28 C 0.7217(11) 0.3157(9) 0.4071(6) 0.068(3) Uani 1 1 d . . .
C29 C 0.7770(11) 0.4170(11) 0.4034(6) 0.076(3) Uani 1 1 d . . .
H29 H 0.8352 0.4271 0.4368 0.092 Uiso 1 1 calc R . .
C30 C 0.7458(13) 0.4952(10) 0.3530(6) 0.079(3) Uani 1 1 d . . .
H30 H 0.7830 0.5611 0.3504 0.095 Uiso 1 1 calc R . .
C31 C 0.6577(11) 0.4825(9) 0.3028(5) 0.066(3) Uani 1 1 d . . .
H31 H 0.6367 0.5405 0.2674 0.079 Uiso 1 1 calc R . .
C32 C 0.6912(13) 0.1267(11) 0.4615(6) 0.078(3) Uani 1 1 d . . .
H32 H 0.7130 0.0656 0.4952 0.094 Uiso 1 1 calc R . .
C33 C 0.7470(12) 0.2193(10) 0.4622(5) 0.077(3) Uani 1 1 d . . .
H33 H 0.8029 0.2238 0.4978 0.092 Uiso 1 1 calc R . .
C34 C 0.3455(12) 0.2345(9) 0.1995(5) 0.066(3) Uani 1 1 d . . .
C35 C 0.2401(13) 0.1076(9) 0.1615(7) 0.078(3) Uani 1 1 d . . .
H35 H 0.1917 0.0757 0.1326 0.094 Uiso 1 1 calc R . .
C36 C 0.2885(12) 0.0569(9) 0.2177(6) 0.070(3) Uani 1 1 d . . .
H36 H 0.2811 -0.0160 0.2374 0.084 Uiso 1 1 calc R . .
C37 C 0.2436(12) 0.2971(9) 0.0919(5) 0.071(3) Uani 1 1 d . . .
H37A H 0.2087 0.2611 0.0580 0.085 Uiso 1 1 calc R . .
H37B H 0.3319 0.3176 0.0776 0.085 Uiso 1 1 calc R . .
C38 C 0.1375(12) 0.4052(9) 0.1009(6) 0.065(3) Uani 1 1 d . . .
C39 C 0.0400(14) 0.4104(11) 0.1492(6) 0.083(4) Uani 1 1 d . . .
H39 H 0.0368 0.3459 0.1792 0.099 Uiso 1 1 calc R . .
C40 C -0.0544(13) 0.5143(12) 0.1524(6) 0.085(4) Uani 1 1 d . . .
H40 H -0.1200 0.5203 0.1854 0.102 Uiso 1 1 calc R . .
C41 C -0.0504(15) 0.6035(11) 0.1085(7) 0.087(4) Uani 1 1 d . . .
H41 H -0.1167 0.6717 0.1085 0.104 Uiso 1 1 calc R . .
C42 C 0.0504(16) 0.5949(11) 0.0637(7) 0.086(4) Uani 1 1 d . . .
H42 H 0.0574 0.6606 0.0354 0.104 Uiso 1 1 calc R . .

loop_
_atom_site_aniso_label
_atom_site_aniso_U_11
_atom_site_aniso_U_22
_atom_site_aniso_U_33
_atom_site_aniso_U_23
_atom_site_aniso_U_13
_atom_site_aniso_U_12
Ni1 0.0549(9) 0.0441(7) 0.0795(10) -0.0066(6) 0.0017(7) -0.0188(6)
F1 0.265(15) 0.158(10) 0.212(11) 0.036(8) -0.035(11) -0.096(10)
F2 0.299(17) 0.148(10) 0.241(13) 0.017(9) -0.105(12) -0.100(11)
F3 0.278(15) 0.203(11) 0.186(10) -0.034(8) -0.141(10) 0.000(10)
F4 0.169(12) 0.272(16) 0.261(15) -0.087(13) 0.040(11) 0.059(12)
F5 0.142(8) 0.134(7) 0.115(6) 0.013(5) -0.036(6) -0.020(6)
F6 0.288(19) 0.305(19) 0.203(13) -0.080(12) 0.054(13) 0.103(16)
F7 0.178(11) 0.217(12) 0.214(11) -0.044(9) -0.085(9) 0.092(9)
F8 0.34(2) 0.127(9) 0.237(13) -0.094(9) -0.001(12) -0.023(10)
F9 0.308(16) 0.207(11) 0.097(7) -0.063(7) -0.043(8) 0.089(10)
F10 0.18(3) 0.22(3) 0.27(3) -0.03(2) -0.07(2) 0.04(2)
F11 0.113(17) 0.21(2) 0.31(3) 0.06(2) -0.01(2) -0.015(17)
F12 0.151(19) 0.130(16) 0.35(3) -0.108(18) 0.06(2) -0.074(14)
F13 0.16(2) 0.137(17) 0.35(3) -0.049(19) -0.01(2) -0.066(16)
F14 0.097(13) 0.088(12) 0.29(2) -0.026(13) 0.023(15) -0.023(10)
F15 0.135(18) 0.121(15) 0.34(3) -0.079(17) 0.07(2) -0.064(13)
N1 0.053(6) 0.041(5) 0.075(6) -0.015(4) -0.010(5) -0.009(4)
N2 0.057(6) 0.057(6) 0.091(7) -0.010(5) -0.005(5) -0.024(5)
N3 0.066(7) 0.073(6) 0.063(6) -0.018(5) -0.003(5) -0.020(5)
N4 0.076(7) 0.060(6) 0.074(7) -0.013(5) 0.003(6) -0.021(5)
N5 0.069(7) 0.079(7) 0.095(7) -0.018(6) -0.001(6) -0.025(5)
N6 0.043(5) 0.043(4) 0.077(6) -0.014(4) 0.011(5) -0.006(4)
N7 0.048(5) 0.057(5) 0.069(6) -0.011(5) 0.013(4) -0.015(4)
N8 0.058(6) 0.041(5) 0.089(6) -0.012(4) 0.009(5) -0.016(4)
N9 0.064(6) 0.062(6) 0.080(6) -0.026(5) -0.001(5) -0.028(5)
N10 0.075(7) 0.067(6) 0.080(6) -0.015(5) -0.004(5) -0.014(5)
P1 0.121(4) 0.073(2) 0.099(3) -0.027(2) -0.029(3) 0.014(2)
P2 0.194(8) 0.100(5) 0.140(7) -0.053(4) -0.063(6) 0.045(5)
P3 0.067(6) 0.092(6) 0.201(10) -0.033(6) 0.020(7) -0.032(5)
C1 0.071(8) 0.057(7) 0.060(7) -0.014(6) -0.011(6) -0.014(6)
C2 0.107(11) 0.077(8) 0.060(7) 0.008(7) -0.006(7) -0.022(8)
C3 0.102(11) 0.069(8) 0.084(10) 0.001(7) -0.022(8) -0.017(8)
C4 0.078(9) 0.057(7) 0.074(8) -0.002(6) -0.009(7) -0.018(6)
C5 0.060(8) 0.062(7) 0.078(8) -0.016(6) -0.009(6) -0.031(6)
C6 0.060(8) 0.063(7) 0.087(9) -0.012(7) -0.012(7) -0.023(6)
C7 0.052(8) 0.062(7) 0.103(10) -0.016(7) -0.004(7) -0.013(6)
C8 0.069(9) 0.074(9) 0.134(12) -0.010(8) 0.002(9) -0.019(7)
C9 0.058(9) 0.090(9) 0.121(11) -0.018(9) 0.021(8) -0.004(7)
C10 0.059(8) 0.070(8) 0.118(11) -0.004(7) 0.009(8) -0.024(7)
C11 0.080(10) 0.054(7) 0.104(11) 0.003(7) -0.020(8) -0.008(7)
C12 0.073(10) 0.073(9) 0.119(12) -0.012(9) -0.013(9) -0.014(7)
C13 0.068(8) 0.055(6) 0.060(7) -0.012(6) -0.006(6) -0.022(6)
C14 0.080(9) 0.073(8) 0.077(8) -0.021(7) 0.017(7) -0.022(7)
C15 0.093(10) 0.069(8) 0.064(8) -0.010(6) -0.002(7) -0.028(7)
C16 0.075(9) 0.057(7) 0.104(9) -0.024(6) 0.012(7) -0.004(6)
C17 0.068(8) 0.064(7) 0.076(8) -0.018(6) 0.013(6) -0.023(6)
C18 0.082(10) 0.066(8) 0.103(10) -0.008(7) 0.005(8) -0.032(7)
C19 0.097(12) 0.095(11) 0.126(13) 0.010(9) 0.017(10) -0.011(9)
C20 0.090(11) 0.102(11) 0.116(12) -0.036(10) 0.006(9) -0.004(9)
C21 0.093(11) 0.083(10) 0.113(11) -0.031(9) 0.007(9) -0.015(8)
C22 0.057(7) 0.045(6) 0.076(8) -0.017(6) 0.014(6) -0.016(5)
C23 0.077(9) 0.061(7) 0.097(9) -0.005(7) -0.001(8) -0.025(6)
C24 0.069(8) 0.057(7) 0.086(9) 0.009(6) 0.014(7) -0.011(6)
C25 0.049(7) 0.061(7) 0.077(8) -0.005(6) 0.008(6) -0.019(5)
C26 0.045(7) 0.065(7) 0.071(7) -0.019(6) 0.009(6) -0.014(5)
C27 0.040(6) 0.064(6) 0.067(7) -0.023(6) 0.000(5) -0.017(5)
C28 0.046(7) 0.073(7) 0.087(8) -0.017(7) 0.005(6) -0.011(6)
C29 0.053(8) 0.094(9) 0.092(9) -0.025(7) -0.011(6) -0.029(7)
C30 0.071(9) 0.080(8) 0.101(9) -0.014(7) -0.006(7) -0.046(7)
C31 0.047(7) 0.062(7) 0.089(8) -0.007(6) 0.007(6) -0.016(6)
C32 0.065(8) 0.080(8) 0.081(8) 0.000(7) -0.002(7) 0.000(7)
C33 0.064(8) 0.084(9) 0.080(8) -0.017(7) -0.004(6) -0.006(7)
C34 0.067(8) 0.058(7) 0.077(8) -0.011(6) 0.010(6) -0.021(6)
C35 0.083(9) 0.060(7) 0.102(10) -0.027(7) 0.006(8) -0.027(7)
C36 0.078(9) 0.046(6) 0.097(9) -0.015(6) 0.006(7) -0.035(6)
C37 0.076(8) 0.060(7) 0.082(8) -0.019(6) -0.005(6) -0.019(6)
C38 0.065(8) 0.060(7) 0.074(8) -0.012(6) -0.008(7) -0.023(6)
C39 0.082(10) 0.073(8) 0.100(10) -0.009(7) 0.002(8) -0.035(8)
C40 0.059(9) 0.088(9) 0.108(10) -0.012(8) 0.014(7) -0.019(7)
C41 0.078(10) 0.079(9) 0.100(10) -0.016(8) -0.006(8) -0.005(7)
C42 0.088(11) 0.076(9) 0.089(10) -0.008(7) -0.007(8) -0.007(8)

loop_
_atom_type_symbol
_atom_type_description
_atom_type_scat_dispersion_real
_atom_type_scat_dispersion_imag
_atom_type_scat_source
C C 0.0033 0.0016 'International Tables Vol C Tables 4.2.6.8 and 6.1.1.4'
H H 0.0000 0.0000 'International Tables Vol C Tables 4.2.6.8 and 6.1.1.4'
N N 0.0061 0.0033 'International Tables Vol C Tables 4.2.6.8 and 6.1.1.4'
F F 0.0171 0.0103 'International Tables Vol C Tables 4.2.6.8 and 6.1.1.4'
Ni Ni 0.3393 1.1124 'International Tables Vol C Tables 4.2.6.8 and 6.1.1.4'
P P 0.1023 0.0942 'International Tables Vol C Tables 4.2.6.8 and 6.1.1.4'

loop_
_geom_angle_atom_site_label_1
_geom_angle_atom_site_label_2
_geom_angle_atom_site_label_3
_geom_angle
_geom_angle_site_symmetry_1
_geom_angle_site_symmetry_3
_geom_angle_publ_flag
N1 Ni1 N6 172.6(3) . . ?
N1 Ni1 C13 77.4(4) . . ?
N6 Ni1 C13 106.8(4) . . ?
N1 Ni1 C34 108.4(4) . . ?
N6 Ni1 C34 77.7(4) . . ?
C13 Ni1 C34 93.9(4) . . ?
N1 Ni1 N7 97.5(3) . . ?
N6 Ni1 N7 76.2(3) . . ?
C13 Ni1 N7 94.1(3) . . ?
C34 Ni1 N7 153.9(4) . . ?
N1 Ni1 N2 76.2(4) . . ?
N6 Ni1 N2 99.2(3) . . ?
C13 Ni1 N2 153.4(4) . . ?
C34 Ni1 N2 97.2(4) . . ?
N7 Ni1 N2 86.3(3) . . ?
C1 N1 C5 118.4(9) . . ?
C1 N1 Ni1 122.6(7) . . ?
C5 N1 Ni1 118.8(8) . . ?
C10 N2 C6 119.7(11) . . ?
C10 N2 Ni1 129.3(8) . . ?
C6 N2 Ni1 111.0(8) . . ?
C13 N3 C1 120.6(10) . . ?
C13 N3 C15 109.8(9) . . ?
C1 N3 C15 129.6(10) . . ?
C13 N4 C14 112.5(9) . . ?
C13 N4 C16 121.0(10) . . ?
C14 N4 C16 126.4(11) . . ?
C21 N5 C17 116.6(11) . . ?
C26 N6 C22 120.1(9) . . ?
C26 N6 Ni1 119.6(7) . . ?
C22 N6 Ni1 120.2(7) . . ?
C31 N7 C27 118.4(9) . . ?
C31 N7 Ni1 130.8(7) . . ?
C27 N7 Ni1 110.9(6) . . ?
C34 N8 C36 111.6(9) . . ?
C34 N8 C22 119.6(8) . . ?
C36 N8 C22 128.7(9) . . ?
C34 N9 C35 109.4(9) . . ?
C34 N9 C37 121.7(8) . . ?
C35 N9 C37 128.4(10) . . ?
C38 N10 C42 117.8(11) . . ?
F4 P1 F1 83.6(8) . . ?
F4 P1 F6 172.8(10) . . ?
F1 P1 F6 93.1(11) . . ?
F4 P1 F5 86.1(7) . . ?
F1 P1 F5 93.8(6) . . ?
F6 P1 F5 87.8(7) . . ?
F4 P1 F3 95.1(8) . . ?
F1 P1 F3 87.5(7) . . ?
F6 P1 F3 91.1(8) . . ?
F5 P1 F3 178.3(6) . . ?
F4 P1 F2 93.3(10) . . ?
F1 P1 F2 176.9(10) . . ?
F6 P1 F2 90.0(9) . . ?
F5 P1 F2 86.6(6) . . ?
F3 P1 F2 92.2(7) . . ?
F9 P2 F9 180.000(6) 2_777 . ?
F9 P2 F7 87.9(7) 2_777 . ?
F9 P2 F7 92.1(7) . . ?
F9 P2 F7 92.1(7) 2_777 2_777 ?
F9 P2 F7 87.9(7) . 2_777 ?
F7 P2 F7 180.000(5) . 2_777 ?
F9 P2 F8 87.0(7) 2_777 2_777 ?
F9 P2 F8 93.0(7) . 2_777 ?
F7 P2 F8 95.9(7) . 2_777 ?
F7 P2 F8 84.1(7) 2_777 2_777 ?
F9 P2 F8 93.0(7) 2_777 . ?
F9 P2 F8 87.0(7) . . ?
F7 P2 F8 84.1(7) . . ?
F7 P2 F8 95.9(7) 2_777 . ?
F8 P2 F8 180.000(5) 2_777 . ?
F14 P3 F13 86.9(12) . . ?
F14 P3 F12 178.6(13) . . ?
F13 P3 F12 91.7(14) . . ?
F14 P3 F15 93.4(12) . . ?
F13 P3 F15 176.4(17) . . ?
F12 P3 F15 88.0(11) . . ?
F14 P3 F11 92.2(14) . . ?
F13 P3 F11 93.6(15) . . ?
F12 P3 F11 88.0(16) . . ?
F15 P3 F11 90.0(13) . . ?
F14 P3 F10 91.9(15) . . ?
F13 P3 F10 102.3(16) . . ?
F12 P3 F10 88.3(15) . . ?
F15 P3 F10 74.0(15) . . ?
F11 P3 F10 163.8(15) . . ?
N1 C1 C2 125.9(11) . . ?
N1 C1 N3 109.0(9) . . ?
C2 C1 N3 125.1(12) . . ?
C1 C2 C3 114.2(12) . . ?
C1 C2 H2 122.9 . . ?
C3 C2 H2 122.9 . . ?
C4 C3 C2 124.7(11) . . ?
C4 C3 H3 117.7 . . ?
C2 C3 H3 117.7 . . ?
C3 C4 C11 129.8(12) . . ?
C3 C4 C5 113.5(11) . . ?
C11 C4 C5 116.7(12) . . ?
N1 C5 C6 116.7(10) . . ?
N1 C5 C4 123.2(11) . . ?
C6 C5 C4 120.1(12) . . ?
N2 C6 C5 117.3(11) . . ?
N2 C6 C7 122.3(12) . . ?
C5 C6 C7 120.4(11) . . ?
C8 C7 C12 129.2(13) . . ?
C8 C7 C6 115.7(12) . . ?
C12 C7 C6 115.1(12) . . ?
C9 C8 C7 123.1(13) . . ?
C9 C8 H8 118.5 . . ?
C7 C8 H8 118.5 . . ?
C8 C9 C10 119.0(13) . . ?
C8 C9 H9 120.5 . . ?
C10 C9 H9 120.5 . . ?
N2 C10 C9 120.1(11) . . ?
N2 C10 H10 119.9 . . ?
C9 C10 H10 119.9 . . ?
C12 C11 C4 123.4(13) . . ?
C12 C11 H11 118.3 . . ?
C4 C11 H11 118.3 . . ?
C11 C12 C7 124.3(14) . . ?
C11 C12 H12 117.8 . . ?
C7 C12 H12 117.8 . . ?
N4 C13 N3 103.3(9) . . ?
N4 C13 Ni1 146.2(8) . . ?
N3 C13 Ni1 110.2(8) . . ?
C15 C14 N4 109.5(11) . . ?
C15 C14 H14 125.3 . . ?
N4 C14 H14 125.3 . . ?
C14 C15 N3 104.9(10) . . ?
C14 C15 H15 127.5 . . ?
N3 C15 H15 127.5 . . ?
N4 C16 C17 115.1(9) . . ?
N4 C16 H16A 108.5 . . ?
C17 C16 H16A 108.5 . . ?
N4 C16 H16B 108.5 . . ?
C17 C16 H16B 108.5 . . ?
H16A C16 H16B 107.5 . . ?
N5 C17 C18 125.3(11) . . ?
N5 C17 C16 119.2(10) . . ?
C18 C17 C16 115.5(10) . . ?
C17 C18 C19 115.0(11) . . ?
C17 C18 H18 122.5 . . ?
C19 C18 H18 122.5 . . ?
C20 C19 C18 124.1(13) . . ?
C20 C19 H19 118.0 . . ?
C18 C19 H19 118.0 . . ?
C19 C20 C21 112.7(14) . . ?
C19 C20 H20 123.6 . . ?
C21 C20 H20 123.6 . . ?
N5 C21 C20 126.3(13) . . ?
N5 C21 H21 116.8 . . ?
C20 C21 H21 116.8 . . ?
N6 C22 C23 121.1(10) . . ?
N6 C22 N8 111.2(9) . . ?
C23 C22 N8 127.6(9) . . ?
C24 C23 C22 120.4(10) . . ?
C24 C23 H23 119.8 . . ?
C22 C23 H23 119.8 . . ?
C23 C24 C25 119.7(10) . . ?
C23 C24 H24 120.1 . . ?
C25 C24 H24 120.1 . . ?
C26 C25 C32 120.8(10) . . ?
C26 C25 C24 114.0(10) . . ?
C32 C25 C24 124.9(10) . . ?
N6 C26 C25 124.5(9) . . ?
N6 C26 C27 116.5(9) . . ?
C25 C26 C27 119.0(10) . . ?
N7 C27 C28 123.2(9) . . ?
N7 C27 C26 116.8(9) . . ?
C28 C27 C26 120.0(10) . . ?
C27 C28 C29 116.2(10) . . ?
C27 C28 C33 118.3(10) . . ?
C29 C28 C33 125.4(11) . . ?
C30 C29 C28 119.4(11) . . ?
C30 C29 H29 120.3 . . ?
C28 C29 H29 120.3 . . ?
C29 C30 C31 121.4(10) . . ?
C29 C30 H30 119.3 . . ?
C31 C30 H30 119.3 . . ?
N7 C31 C30 121.5(10) . . ?
N7 C31 H31 119.3 . . ?
C30 C31 H31 119.3 . . ?
C33 C32 C25 120.4(11) . . ?
C33 C32 H32 119.8 . . ?
C25 C32 H32 119.8 . . ?
C32 C33 C28 121.4(11) . . ?
C32 C33 H33 119.3 . . ?
C28 C33 H33 119.3 . . ?
N9 C34 N8 103.4(9) . . ?
N9 C34 Ni1 145.1(8) . . ?
N8 C34 Ni1 111.2(8) . . ?
C36 C35 N9 110.8(11) . . ?
C36 C35 H35 124.6 . . ?
N9 C35 H35 124.6 . . ?
C35 C36 N8 104.7(10) . . ?
C35 C36 H36 127.6 . . ?
N8 C36 H36 127.6 . . ?
N9 C37 C38 112.8(9) . . ?
N9 C37 H37A 109.0 . . ?
C38 C37 H37A 109.0 . . ?
N9 C37 H37B 109.0 . . ?
C38 C37 H37B 109.0 . . ?
H37A C37 H37B 107.8 . . ?
N10 C38 C39 121.1(11) . . ?
N10 C38 C37 115.4(11) . . ?
C39 C38 C37 123.5(11) . . ?
C38 C39 C40 118.7(11) . . ?
C38 C39 H39 120.6 . . ?
C40 C39 H39 120.6 . . ?
C41 C40 C39 119.7(13) . . ?
C41 C40 H40 120.2 . . ?
C39 C40 H40 120.2 . . ?
C40 C41 C42 119.2(13) . . ?
C40 C41 H41 120.4 . . ?
C42 C41 H41 120.4 . . ?
C41 C42 N10 123.3(12) . . ?
C41 C42 H42 118.3 . . ?
N10 C42 H42 118.3 . . ?

loop_
_geom_bond_atom_site_label_1
_geom_bond_atom_site_label_2
_geom_bond_distance
_geom_bond_site_symmetry_2
_geom_bond_publ_flag
Ni1 N1 1.999(8) . ?
Ni1 N6 2.022(8) . ?
Ni1 C13 2.068(12) . ?
Ni1 C34 2.075(11) . ?
Ni1 N7 2.223(8) . ?
Ni1 N2 2.233(10) . ?
F1 P1 1.448(11) . ?
F2 P1 1.528(11) . ?
F3 P1 1.528(10) . ?
F4 P1 1.448(12) . ?
F5 P1 1.526(8) . ?
F6 P1 1.488(14) . ?
F7 P2 1.600(11) . ?
F8 P2 1.618(13) . ?
F9 P2 1.524(10) . ?
F10 P3 1.62(3) . ?
F11 P3 1.59(3) . ?
F12 P3 1.52(2) . ?
F13 P3 1.48(3) . ?
F14 P3 1.45(2) . ?
F15 P3 1.58(2) . ?
N1 C1 1.311(12) . ?
N1 C5 1.356(13) . ?
N2 C10 1.311(13) . ?
N2 C6 1.344(12) . ?
N3 C13 1.398(12) . ?
N3 C1 1.405(13) . ?
N3 C15 1.414(13) . ?
N4 C13 1.319(12) . ?
N4 C14 1.358(13) . ?
N4 C16 1.470(12) . ?
N5 C21 1.335(15) . ?
N5 C17 1.346(12) . ?
N6 C26 1.288(12) . ?
N6 C22 1.314(11) . ?
N7 C31 1.312(11) . ?
N7 C27 1.330(11) . ?
N8 C34 1.379(11) . ?
N8 C36 1.393(12) . ?
N8 C22 1.413(12) . ?
N9 C34 1.333(12) . ?
N9 C35 1.393(12) . ?
N9 C37 1.413(12) . ?
N10 C38 1.321(12) . ?
N10 C42 1.347(14) . ?
P2 F9 1.524(10) 2_777 ?
P2 F7 1.600(11) 2_777 ?
P2 F8 1.618(13) 2_777 ?
C1 C2 1.369(14) . ?
C2 C3 1.405(16) . ?
C2 H2 0.9300 . ?
C3 C4 1.390(16) . ?
C3 H3 0.9300 . ?
C4 C11 1.414(16) . ?
C4 C5 1.422(14) . ?
C5 C6 1.391(14) . ?
C6 C7 1.443(15) . ?
C7 C8 1.352(15) . ?
C7 C12 1.426(16) . ?
C8 C9 1.320(15) . ?
C8 H8 0.9300 . ?
C9 C10 1.451(16) . ?
C9 H9 0.9300 . ?
C10 H10 0.9300 . ?
C11 C12 1.251(15) . ?
C11 H11 0.9300 . ?
C12 H12 0.9300 . ?
C14 C15 1.313(13) . ?
C14 H14 0.9300 . ?
C15 H15 0.9300 . ?
C16 C17 1.500(14) . ?
C16 H16A 0.9700 . ?
C16 H16B 0.9700 . ?
C17 C18 1.351(13) . ?
C18 C19 1.432(18) . ?
C18 H18 0.9300 . ?
C19 C20 1.374(18) . ?
C19 H19 0.9300 . ?
C20 C21 1.411(17) . ?
C20 H20 0.9300 . ?
C21 H21 0.9300 . ?
C22 C23 1.385(13) . ?
C23 C24 1.338(14) . ?
C23 H23 0.9300 . ?
C24 C25 1.434(14) . ?
C24 H24 0.9300 . ?
C25 C26 1.416(13) . ?
C25 C32 1.423(14) . ?
C26 C27 1.452(13) . ?
C27 C28 1.390(13) . ?
C28 C29 1.418(14) . ?
C28 C33 1.491(14) . ?
C29 C30 1.295(14) . ?
C29 H29 0.9300 . ?
C30 C31 1.391(14) . ?
C30 H30 0.9300 . ?
C31 H31 0.9300 . ?
C32 C33 1.334(14) . ?
C32 H32 0.9300 . ?
C33 H33 0.9300 . ?
C35 C36 1.277(14) . ?
C35 H35 0.9300 . ?
C36 H36 0.9300 . ?
C37 C38 1.511(14) . ?
C37 H37A 0.9700 . ?
C37 H37B 0.9700 . ?
C38 C39 1.369(15) . ?
C39 C40 1.394(15) . ?
C39 H39 0.9300 . ?
C40 C41 1.312(15) . ?
C40 H40 0.9300 . ?
C41 C42 1.340(16) . ?
C41 H41 0.9300 . ?
C42 H42 0.9300 . ?

loop_
_geom_torsion_atom_site_label_1
_geom_torsion_atom_site_label_2
_geom_torsion_atom_site_label_3
_geom_torsion_atom_site_label_4
_geom_torsion
_geom_torsion_site_symmetry_1
_geom_torsion_site_symmetry_2
_geom_torsion_site_symmetry_3
_geom_torsion_site_symmetry_4
_geom_torsion_publ_flag
N6 Ni1 N1 C1 125(3) . . . . ?
C13 Ni1 N1 C1 -0.6(7) . . . . ?
C34 Ni1 N1 C1 -90.6(8) . . . . ?
N7 Ni1 N1 C1 91.9(8) . . . . ?
N2 Ni1 N1 C1 176.3(8) . . . . ?
N6 Ni1 N1 C5 -51(3) . . . . ?
C13 Ni1 N1 C5 -176.1(7) . . . . ?
C34 Ni1 N1 C5 94.0(7) . . . . ?
N7 Ni1 N1 C5 -83.5(7) . . . . ?
N2 Ni1 N1 C5 0.8(6) . . . . ?
N1 Ni1 N2 C10 -177.5(9) . . . . ?
N6 Ni1 N2 C10 -3.4(9) . . . . ?
C13 Ni1 N2 C10 -170.7(9) . . . . ?
C34 Ni1 N2 C10 75.2(9) . . . . ?
N7 Ni1 N2 C10 -78.8(9) . . . . ?
N1 Ni1 N2 C6 -0.2(6) . . . . ?
N6 Ni1 N2 C6 173.9(6) . . . . ?
C13 Ni1 N2 C6 6.6(11) . . . . ?
C34 Ni1 N2 C6 -107.5(7) . . . . ?
N7 Ni1 N2 C6 98.5(7) . . . . ?
N1 Ni1 N6 C26 -35(3) . . . . ?
C13 Ni1 N6 C26 88.9(8) . . . . ?
C34 Ni1 N6 C26 179.3(8) . . . . ?
N7 Ni1 N6 C26 -1.3(7) . . . . ?
N2 Ni1 N6 C26 -85.2(8) . . . . ?
N1 Ni1 N6 C22 148(3) . . . . ?
C13 Ni1 N6 C22 -88.3(8) . . . . ?
C34 Ni1 N6 C22 2.1(7) . . . . ?
N7 Ni1 N6 C22 -178.5(8) . . . . ?
N2 Ni1 N6 C22 97.6(7) . . . . ?
N1 Ni1 N7 C31 -3.4(9) . . . . ?
N6 Ni1 N7 C31 -179.3(9) . . . . ?
C13 Ni1 N7 C31 74.5(9) . . . . ?
C34 Ni1 N7 C31 -177.8(9) . . . . ?
N2 Ni1 N7 C31 -78.9(9) . . . . ?
N1 Ni1 N7 C27 176.7(7) . . . . ?
N6 Ni1 N7 C27 0.8(6) . . . . ?
C13 Ni1 N7 C27 -105.5(7) . . . . ?
C34 Ni1 N7 C27 2.2(12) . . . . ?
N2 Ni1 N7 C27 101.2(7) . . . . ?
C5 N1 C1 C2 -2.7(15) . . . . ?
Ni1 N1 C1 C2 -178.1(8) . . . . ?
C5 N1 C1 N3 178.0(8) . . . . ?
Ni1 N1 C1 N3 2.6(11) . . . . ?
C13 N3 C1 N1 -4.0(12) . . . . ?
C15 N3 C1 N1 178.5(9) . . . . ?
C13 N3 C1 C2 176.6(9) . . . . ?
C15 N3 C1 C2 -0.9(17) . . . . ?
N1 C1 C2 C3 0.5(16) . . . . ?
N3 C1 C2 C3 179.7(10) . . . . ?
C1 C2 C3 C4 2.9(18) . . . . ?
C2 C3 C4 C11 176.0(12) . . . . ?
C2 C3 C4 C5 -3.6(17) . . . . ?
C1 N1 C5 C6 -177.0(9) . . . . ?
Ni1 N1 C5 C6 -1.4(11) . . . . ?
C1 N1 C5 C4 1.7(14) . . . . ?
Ni1 N1 C5 C4 177.3(7) . . . . ?
C3 C4 C5 N1 1.2(15) . . . . ?
C11 C4 C5 N1 -178.4(9) . . . . ?
C3 C4 C5 C6 179.9(9) . . . . ?
C11 C4 C5 C6 0.3(15) . . . . ?
C10 N2 C6 C5 177.2(9) . . . . ?
Ni1 N2 C6 C5 -0.4(11) . . . . ?
C10 N2 C6 C7 -0.2(15) . . . . ?
Ni1 N2 C6 C7 -177.8(8) . . . . ?
N1 C5 C6 N2 1.2(13) . . . . ?
C4 C5 C6 N2 -177.6(9) . . . . ?
N1 C5 C6 C7 178.6(9) . . . . ?
C4 C5 C6 C7 -0.1(15) . . . . ?
N2 C6 C7 C8 -1.9(15) . . . . ?
C5 C6 C7 C8 -179.2(10) . . . . ?
N2 C6 C7 C12 178.5(9) . . . . ?
C5 C6 C7 C12 1.2(15) . . . . ?
C12 C7 C8 C9 -177.0(12) . . . . ?
C6 C7 C8 C9 3.4(18) . . . . ?
C7 C8 C9 C10 -3(2) . . . . ?
C6 N2 C10 C9 0.9(16) . . . . ?
Ni1 N2 C10 C9 178.0(8) . . . . ?
C8 C9 C10 N2 0.5(18) . . . . ?
C3 C4 C11 C12 178.7(13) . . . . ?
C5 C4 C11 C12 -1.7(18) . . . . ?
C4 C11 C12 C7 3(2) . . . . ?
C8 C7 C12 C11 177.7(13) . . . . ?
C6 C7 C12 C11 -2.7(18) . . . . ?
C14 N4 C13 N3 2.4(11) . . . . ?
C16 N4 C13 N3 178.4(8) . . . . ?
C14 N4 C13 Ni1 175.8(10) . . . . ?
C16 N4 C13 Ni1 -8.2(19) . . . . ?
C1 N3 C13 N4 179.7(8) . . . . ?
C15 N3 C13 N4 -2.4(10) . . . . ?
C1 N3 C13 Ni1 3.6(11) . . . . ?
C15 N3 C13 Ni1 -178.5(6) . . . . ?
N1 Ni1 C13 N4 -174.7(14) . . . . ?
N6 Ni1 C13 N4 11.6(14) . . . . ?
C34 Ni1 C13 N4 -66.7(14) . . . . ?
N7 Ni1 C13 N4 88.5(14) . . . . ?
N2 Ni1 C13 N4 178.6(10) . . . . ?
N1 Ni1 C13 N3 -1.5(6) . . . . ?
N6 Ni1 C13 N3 -175.2(6) . . . . ?
C34 Ni1 C13 N3 106.5(7) . . . . ?
N7 Ni1 C13 N3 -98.3(6) . . . . ?
N2 Ni1 C13 N3 -8.3(12) . . . . ?
C13 N4 C14 C15 -1.6(13) . . . . ?
C16 N4 C14 C15 -177.3(10) . . . . ?
N4 C14 C15 N3 0.0(12) . . . . ?
C13 N3 C15 C14 1.5(11) . . . . ?
C1 N3 C15 C14 179.2(10) . . . . ?
C13 N4 C16 C17 -78.6(13) . . . . ?
C14 N4 C16 C17 96.8(12) . . . . ?
C21 N5 C17 C18 0.3(17) . . . . ?
C21 N5 C17 C16 -178.7(10) . . . . ?
N4 C16 C17 N5 -10.5(15) . . . . ?
N4 C16 C17 C18 170.4(10) . . . . ?
N5 C17 C18 C19 1.6(18) . . . . ?
C16 C17 C18 C19 -179.4(10) . . . . ?
C17 C18 C19 C20 -3(2) . . . . ?
C18 C19 C20 C21 2(2) . . . . ?
C17 N5 C21 C20 -1.1(19) . . . . ?
C19 C20 C21 N5 0(2) . . . . ?
C26 N6 C22 C23 -0.8(15) . . . . ?
Ni1 N6 C22 C23 176.5(8) . . . . ?
C26 N6 C22 N8 -178.4(9) . . . . ?
Ni1 N6 C22 N8 -1.2(11) . . . . ?
C34 N8 C22 N6 -1.2(13) . . . . ?
C36 N8 C22 N6 173.7(9) . . . . ?
C34 N8 C22 C23 -178.7(10) . . . . ?
C36 N8 C22 C23 -3.7(17) . . . . ?
N6 C22 C23 C24 0.8(17) . . . . ?
N8 C22 C23 C24 178.1(10) . . . . ?
C22 C23 C24 C25 1.1(17) . . . . ?
C23 C24 C25 C26 -2.8(15) . . . . ?
C23 C24 C25 C32 -176.9(11) . . . . ?
C22 N6 C26 C25 -1.3(15) . . . . ?
Ni1 N6 C26 C25 -178.6(8) . . . . ?
C22 N6 C26 C27 178.8(8) . . . . ?
Ni1 N6 C26 C27 1.6(12) . . . . ?
C32 C25 C26 N6 177.4(10) . . . . ?
C24 C25 C26 N6 3.1(15) . . . . ?
C32 C25 C26 C27 -2.7(15) . . . . ?
C24 C25 C26 C27 -177.1(9) . . . . ?
C31 N7 C27 C28 -3.0(14) . . . . ?
Ni1 N7 C27 C28 176.9(8) . . . . ?
C31 N7 C27 C26 179.7(9) . . . . ?
Ni1 N7 C27 C26 -0.3(10) . . . . ?
N6 C26 C27 N7 -0.8(13) . . . . ?
C25 C26 C27 N7 179.4(9) . . . . ?
N6 C26 C27 C28 -178.1(9) . . . . ?
C25 C26 C27 C28 2.1(14) . . . . ?
N7 C27 C28 C29 3.3(15) . . . . ?
C26 C27 C28 C29 -179.6(9) . . . . ?
N7 C27 C28 C33 -179.3(9) . . . . ?
C26 C27 C28 C33 -2.2(15) . . . . ?
C27 C28 C29 C30 -2.0(16) . . . . ?
C33 C28 C29 C30 -179.3(11) . . . . ?
C28 C29 C30 C31 0.7(19) . . . . ?
C27 N7 C31 C30 1.6(15) . . . . ?
Ni1 N7 C31 C30 -178.4(8) . . . . ?
C29 C30 C31 N7 -0.5(18) . . . . ?
C26 C25 C32 C33 3.7(17) . . . . ?
C24 C25 C32 C33 177.4(10) . . . . ?
C25 C32 C33 C28 -3.8(17) . . . . ?
C27 C28 C33 C32 3.2(16) . . . . ?
C29 C28 C33 C32 -179.7(11) . . . . ?
C35 N9 C34 N8 -2.6(11) . . . . ?
C37 N9 C34 N8 -175.8(9) . . . . ?
C35 N9 C34 Ni1 169.1(11) . . . . ?
C37 N9 C34 Ni1 -4(2) . . . . ?
C36 N8 C34 N9 2.0(11) . . . . ?
C22 N8 C34 N9 177.7(8) . . . . ?
C36 N8 C34 Ni1 -173.0(7) . . . . ?
C22 N8 C34 Ni1 2.8(11) . . . . ?
N1 Ni1 C34 N9 10.6(15) . . . . ?
N6 Ni1 C34 N9 -173.8(15) . . . . ?
C13 Ni1 C34 N9 -67.5(14) . . . . ?
N7 Ni1 C34 N9 -175.2(10) . . . . ?
N2 Ni1 C34 N9 88.4(14) . . . . ?
N1 Ni1 C34 N8 -178.1(7) . . . . ?
N6 Ni1 C34 N8 -2.4(7) . . . . ?
C13 Ni1 C34 N8 103.9(7) . . . . ?
N7 Ni1 C34 N8 -3.9(13) . . . . ?
N2 Ni1 C34 N8 -100.3(7) . . . . ?
C34 N9 C35 C36 2.5(14) . . . . ?
C37 N9 C35 C36 175.2(11) . . . . ?
N9 C35 C36 N8 -1.2(13) . . . . ?
C34 N8 C36 C35 -0.5(13) . . . . ?
C22 N8 C36 C35 -175.7(10) . . . . ?
C34 N9 C37 C38 -73.0(13) . . . . ?
C35 N9 C37 C38 115.2(11) . . . . ?
C42 N10 C38 C39 1.9(15) . . . . ?
C42 N10 C38 C37 -179.6(9) . . . . ?
N9 C37 C38 N10 158.8(9) . . . . ?
N9 C37 C38 C39 -22.7(14) . . . . ?
N10 C38 C39 C40 -0.5(16) . . . . ?
C37 C38 C39 C40 -179.0(10) . . . . ?
C38 C39 C40 C41 1.7(18) . . . . ?
C39 C40 C41 C42 -4.1(19) . . . . ?
C40 C41 C42 N10 6(2) . . . . ?
C38 N10 C42 C41 -4.5(18) . . . . ?
